data_4087353
loop_
_publ_author_name
'Aresta, Michele'
'Dibenedetto, Angela'
'Quaranta, Eugenio'
'Lanfranchi, Maurizio'
'Tiripicchio, Antonio'

_publ_section_title
;
 Oxidative Addition of Allylammonium BPh4-to Nickel(0): Synthesis, Crystal
 Structure, Fluxional Behavior, and Catalytic Activity of Chiral
 [(\h3-allyl)(NH3)(PCy3)Ni]BPh4
;
_journal_issue 21
_journal_name_full Organometallics
_journal_page_first 4199
_journal_paper_doi 10.1021/om000383+
_journal_volume 19
_journal_year 2000
_chemical_formula_sum 'C45 H61 B N Ni P'
_chemical_formula_weight 716.44
_chemical_name_systematic
; 
 ? 
;
_space_group_IT_number 14
_symmetry_cell_setting monoclinic
_symmetry_space_group_name_Hall '-P 2yn'
_symmetry_space_group_name_H-M 'P 1 21/n 1'
_atom_sites_solution_hydrogens geom
_atom_sites_solution_primary direct
_atom_sites_solution_secondary difmap
_audit_creation_method SHELXL-97
_cell_angle_alpha 90.00
_cell_angle_beta 110.59(2)
_cell_angle_gamma 90.00
_cell_formula_units_Z 4
_cell_length_a 14.913(4)
_cell_length_b 17.559(6)
_cell_length_c 16.333(5)
_cell_measurement_reflns_used 24
_cell_measurement_temperature 293(2)
_cell_measurement_theta_max 31
_cell_measurement_theta_min 18
_cell_volume 4004(2)
_computing_structure_refinement 'SHELXL-97 (Sheldrick, 1997)'
_computing_structure_solution 'SHELXS-97 (Sheldrick, 1990)'
_diffrn_ambient_temperature 293(2)
_diffrn_measured_fraction_theta_full 0.963
_diffrn_measured_fraction_theta_max 0.963
_diffrn_measurement_device_type 'Enraf-Nonius CAD4'
_diffrn_measurement_method \q/2\q
_diffrn_radiation_monochromator graphite
_diffrn_radiation_source 'fine-focus sealed tube'
_diffrn_radiation_type CuK\a
_diffrn_radiation_wavelength 1.54184
_diffrn_reflns_av_R_equivalents 0.0620
_diffrn_reflns_av_sigmaI/netI 0.2848
_diffrn_reflns_limit_h_max 15
_diffrn_reflns_limit_h_min -16
_diffrn_reflns_limit_k_max 19
_diffrn_reflns_limit_k_min 0
_diffrn_reflns_limit_l_max 18
_diffrn_reflns_limit_l_min 0
_diffrn_reflns_number 6153
_diffrn_reflns_theta_full 60.00
_diffrn_reflns_theta_max 60.00
_diffrn_reflns_theta_min 3.46
_diffrn_standards_decay_% 'no decay'
_diffrn_standards_interval_count 100
_diffrn_standards_number 1
_exptl_absorpt_coefficient_mu 1.293
_exptl_crystal_colour yellow
_exptl_crystal_density_diffrn 1.189
_exptl_crystal_density_method 'not measured'
_exptl_crystal_description prismatic
_exptl_crystal_F_000 1544
_exptl_crystal_size_max 0.20
_exptl_crystal_size_mid 0.25
_exptl_crystal_size_min 0.30
_refine_diff_density_max 0.298
_refine_diff_density_min -0.226
_refine_diff_density_rms 0.049
_refine_ls_extinction_method none
_refine_ls_goodness_of_fit_ref 0.748
_refine_ls_hydrogen_treatment mixed
_refine_ls_matrix_type full
_refine_ls_number_parameters 269
_refine_ls_number_reflns 5928
_refine_ls_number_restraints 0
_refine_ls_restrained_S_all 0.748
_refine_ls_R_factor_all 0.2544
_refine_ls_R_factor_gt 0.0546
_refine_ls_shift/su_max 0.008
_refine_ls_shift/su_mean 0.000
_refine_ls_structure_factor_coef Fsqd
_refine_ls_weighting_details 'w=1/[\s^2^(Fo^2^)+(0.0346P)^2^+0.0000P] where P=(Fo^2^+2Fc^2^)/3'
_refine_ls_weighting_scheme calc
_refine_ls_wR_factor_gt 0.0948
_refine_ls_wR_factor_ref 0.1462
_reflns_number_gt 1463
_reflns_number_total 5928
_reflns_threshold_expression >2sigma(I)
_cod_data_source_file om000383_plus.cif
_cod_data_source_block are7
_cod_depositor_comments
;
The following automatic conversions were performed:

'_refine_ls_weighting_scheme' value 'calc
w=1/[\s^2^(Fo^2^)+(0.0346P)^2^+0.0000P] where P=(Fo^2^+2Fc^2^)/3' was
changed to 'calc'. A new data item '_refine_ls_weighting_details' was
created with the value set to
'w=1/[\s^2^(Fo^2^)+(0.0346P)^2^+0.0000P] where P=(Fo^2^+2Fc^2^)/3'.

Automatic conversion script
Id: cif_fix_values 6524 2018-11-02 12:15:13Z antanas 
;
_cod_original_sg_symbol_H-M P21/n
_cod_database_code 4087353

loop_
_symmetry_equiv_pos_as_xyz
'x, y, z'
'-x+1/2, y+1/2, -z+1/2'
'-x, -y, -z'
'x-1/2, -y-1/2, z-1/2'

loop_
_atom_site_label
_atom_site_type_symbol
_atom_site_fract_x
_atom_site_fract_y
_atom_site_fract_z
_atom_site_U_iso_or_equiv
_atom_site_adp_type
_atom_site_occupancy
_atom_site_calc_flag
_atom_site_refinement_flags
_atom_site_disorder_assembly
_atom_site_disorder_group
Ni Ni 0.65026(9) 0.33506(7) 0.55369(9) 0.0666(5) Uani 1 d . . .
P P 0.76657(14) 0.31128(12) 0.50171(14) 0.0557(6) Uani 1 d . . .
N N 0.6626(4) 0.2481(3) 0.6323(4) 0.090(2) Uani 1 d . . .
H0A H 0.6669 0.2648 0.6849 0.136 Uiso 1 calc R . .
H0B H 0.7151 0.2218 0.6366 0.136 Uiso 1 calc R . .
H0C H 0.6115 0.2181 0.6110 0.136 Uiso 1 calc R . .
C1A C 0.5898(14) 0.4244(12) 0.4711(12) 0.070(8) Uiso 0.50 d P A 1
H1A1 H 0.5562 0.3841 0.4370 0.084 Uiso 0.50 calc PR A 1
H1A2 H 0.6238 0.4579 0.4488 0.084 Uiso 0.50 calc PR A 1
C2A C 0.5891(12) 0.4359(9) 0.5662(13) 0.066(5) Uiso 0.50 d P A 1
H2A H 0.6187 0.4729 0.6076 0.079 Uiso 0.50 calc PR A 1
C3A C 0.5269(11) 0.3700(9) 0.5713(15) 0.065(6) Uiso 0.50 d P A 1
H3A1 H 0.5021 0.3374 0.5238 0.078 Uiso 0.50 calc PR A 1
H3A2 H 0.5132 0.3619 0.6219 0.078 Uiso 0.50 calc PR A 1
C1B C 0.6157(13) 0.4387(10) 0.4985(14) 0.052(6) Uiso 0.50 d P A 2
H1B1 H 0.6755 0.4462 0.5414 0.062 Uiso 0.50 calc PR A 2
H1B2 H 0.6058 0.4511 0.4406 0.062 Uiso 0.50 calc PR A 2
C2B C 0.5389(14) 0.4081(11) 0.5215(14) 0.082(6) Uiso 0.50 d P A 2
H2B H 0.4788 0.4004 0.4791 0.099 Uiso 0.50 calc PR A 2
C3B C 0.5554(14) 0.3905(10) 0.6068(11) 0.064(6) Uiso 0.50 d P A 2
H3B1 H 0.6158 0.3984 0.6487 0.077 Uiso 0.50 calc PR A 2
H3B2 H 0.5064 0.3706 0.6231 0.077 Uiso 0.50 calc PR A 2
C4 C 0.8786(5) 0.3579(4) 0.5744(5) 0.052(2) Uani 1 d . . .
H4 H 0.9312 0.3407 0.5561 0.062 Uiso 1 calc R . .
C5 C 0.9016(5) 0.3331(4) 0.6694(5) 0.066(2) Uani 1 d . . .
H5A H 0.8488 0.3470 0.6880 0.079 Uiso 1 calc R . .
H5B H 0.9083 0.2781 0.6733 0.079 Uiso 1 calc R . .
C6 C 0.9935(5) 0.3699(5) 0.7305(5) 0.069(3) Uani 1 d . . .
H6A H 1.0025 0.3565 0.7904 0.083 Uiso 1 calc R . .
H6B H 1.0476 0.3502 0.7172 0.083 Uiso 1 calc R . .
C7 C 0.9908(6) 0.4560(5) 0.7215(6) 0.079(3) Uani 1 d . . .
H7A H 1.0524 0.4769 0.7571 0.095 Uiso 1 calc R . .
H7B H 0.9428 0.4764 0.7430 0.095 Uiso 1 calc R . .
C8 C 0.9676(5) 0.4801(4) 0.6267(6) 0.074(3) Uani 1 d . . .
H8A H 0.9627 0.5351 0.6225 0.088 Uiso 1 calc R . .
H8B H 1.0191 0.4643 0.6071 0.088 Uiso 1 calc R . .
C9 C 0.8746(5) 0.4448(4) 0.5684(5) 0.064(2) Uani 1 d . . .
H9A H 0.8620 0.4602 0.5083 0.077 Uiso 1 calc R . .
H9B H 0.8225 0.4632 0.5856 0.077 Uiso 1 calc R . .
C10 C 0.7962(5) 0.2082(4) 0.5071(5) 0.061(2) Uani 1 d . . .
H10 H 0.8066 0.1928 0.5674 0.073 Uiso 1 calc R . .
C11 C 0.7137(5) 0.1596(5) 0.4503(5) 0.085(3) Uani 1 d . . .
H11A H 0.7028 0.1697 0.3892 0.102 Uiso 1 calc R . .
H11B H 0.6559 0.1729 0.4614 0.102 Uiso 1 calc R . .
C12 C 0.7351(7) 0.0744(5) 0.4693(6) 0.096(3) Uani 1 d . . .
H12A H 0.7409 0.0636 0.5292 0.116 Uiso 1 calc R . .
H12B H 0.6823 0.0445 0.4309 0.116 Uiso 1 calc R . .
C13 C 0.8270(8) 0.0516(5) 0.4556(6) 0.106(4) Uani 1 d . . .
H13A H 0.8189 0.0572 0.3943 0.127 Uiso 1 calc R . .
H13B H 0.8410 -0.0014 0.4715 0.127 Uiso 1 calc R . .
C14 C 0.9097(6) 0.1008(5) 0.5106(6) 0.092(3) Uani 1 d . . .
H14A H 0.9671 0.0870 0.4990 0.110 Uiso 1 calc R . .
H14B H 0.9215 0.0915 0.5721 0.110 Uiso 1 calc R . .
C15 C 0.8884(5) 0.1850(4) 0.4906(5) 0.079(3) Uani 1 d . . .
H15A H 0.8806 0.1950 0.4301 0.095 Uiso 1 calc R . .
H15B H 0.9418 0.2152 0.5274 0.095 Uiso 1 calc R . .
C16 C 0.7503(5) 0.3500(4) 0.3921(5) 0.055(2) Uani 1 d . . .
H16 H 0.7394 0.4046 0.3970 0.066 Uiso 1 calc R . .
C17 C 0.6603(5) 0.3223(5) 0.3193(6) 0.083(3) Uani 1 d . . .
H17A H 0.6684 0.2694 0.3063 0.100 Uiso 1 calc R . .
H17B H 0.6060 0.3255 0.3389 0.100 Uiso 1 calc R . .
C18 C 0.6403(6) 0.3697(5) 0.2373(5) 0.088(3) Uani 1 d . . .
H18A H 0.6271 0.4218 0.2492 0.106 Uiso 1 calc R . .
H18B H 0.5840 0.3500 0.1916 0.106 Uiso 1 calc R . .
C19 C 0.7245(7) 0.3685(5) 0.2059(6) 0.097(3) Uani 1 d . . .
H19A H 0.7337 0.3172 0.1882 0.117 Uiso 1 calc R . .
H19B H 0.7112 0.4015 0.1553 0.117 Uiso 1 calc R . .
C20 C 0.8156(6) 0.3950(5) 0.2776(6) 0.086(3) Uani 1 d . . .
H20A H 0.8090 0.4481 0.2909 0.104 Uiso 1 calc R . .
H20B H 0.8692 0.3908 0.2574 0.104 Uiso 1 calc R . .
C21 C 0.8356(5) 0.3463(4) 0.3619(5) 0.070(3) Uani 1 d . . .
H21A H 0.8474 0.2938 0.3500 0.083 Uiso 1 calc R . .
H21B H 0.8923 0.3653 0.4077 0.083 Uiso 1 calc R . .
C22 C 0.2202(3) 0.3093(3) 0.4861(2) 0.055(2) Uiso 1 d G . .
C23 C 0.1558(3) 0.2810(2) 0.5227(3) 0.070(3) Uiso 1 d G . .
H23 H 0.1191 0.2383 0.4987 0.084 Uiso 1 calc R . .
C24 C 0.1463(3) 0.3164(3) 0.5953(3) 0.072(2) Uiso 1 d G . .
H24 H 0.1032 0.2975 0.6198 0.086 Uiso 1 calc R . .
C25 C 0.2011(3) 0.3803(3) 0.6312(2) 0.068(2) Uiso 1 d G . .
H25 H 0.1948 0.4040 0.6798 0.081 Uiso 1 calc R . .
C26 C 0.2655(3) 0.4086(2) 0.5946(3) 0.067(2) Uiso 1 d G . .
H26 H 0.3023 0.4513 0.6186 0.081 Uiso 1 calc R . .
C27 C 0.2751(3) 0.3731(3) 0.5220(3) 0.065(2) Uiso 1 d G . .
H27 H 0.3181 0.3921 0.4975 0.078 Uiso 1 calc R . .
C28 C 0.3342(3) 0.1981(2) 0.4556(3) 0.061(2) Uiso 1 d G . .
C29 C 0.3785(3) 0.1955(2) 0.5460(3) 0.068(2) Uiso 1 d G . .
H29 H 0.3572 0.2269 0.5812 0.082 Uiso 1 calc R . .
C30 C 0.4545(3) 0.1459(3) 0.5837(2) 0.075(3) Uiso 1 d G . .
H30 H 0.4841 0.1442 0.6442 0.090 Uiso 1 calc R . .
C31 C 0.4863(3) 0.0989(2) 0.5310(3) 0.070(3) Uiso 1 d G . .
H31 H 0.5371 0.0657 0.5562 0.084 Uiso 1 calc R . .
C32 C 0.4420(3) 0.1015(2) 0.4406(3) 0.074(3) Uiso 1 d G . .
H32 H 0.4633 0.0701 0.4054 0.089 Uiso 1 calc R . .
C33 C 0.3660(3) 0.1511(3) 0.4029(2) 0.066(2) Uiso 1 d G . .
H33 H 0.3364 0.1529 0.3424 0.079 Uiso 1 calc R . .
C34 C 0.2714(4) 0.3230(3) 0.3405(3) 0.058(2) Uiso 1 d G . .
C35 C 0.3538(3) 0.3148(2) 0.3199(3) 0.066(2) Uiso 1 d G . .
H35 H 0.3945 0.2738 0.3419 0.080 Uiso 1 calc R . .
C36 C 0.3752(3) 0.3681(3) 0.2666(3) 0.072(3) Uiso 1 d G . .
H36 H 0.4303 0.3626 0.2528 0.087 Uiso 1 calc R . .
C37 C 0.3143(4) 0.4295(2) 0.2338(3) 0.075(3) Uiso 1 d G . .
H37 H 0.3287 0.4651 0.1981 0.090 Uiso 1 calc R . .
C38 C 0.2320(3) 0.4377(2) 0.2544(3) 0.075(3) Uiso 1 d G . .
H38 H 0.1913 0.4788 0.2324 0.090 Uiso 1 calc R . .
C39 C 0.2105(3) 0.3844(3) 0.3077(3) 0.074(3) Uiso 1 d G . .
H39 H 0.1554 0.3899 0.3215 0.089 Uiso 1 calc R . .
C40 C 0.1423(2) 0.2076(2) 0.3537(2) 0.063(2) Uiso 1 d G . .
C41 C 0.1399(3) 0.1311(2) 0.3746(2) 0.080(3) Uiso 1 d G . .
H41 H 0.1954 0.1068 0.4100 0.096 Uiso 1 calc R . .
C42 C 0.0543(4) 0.0908(2) 0.3427(3) 0.089(3) Uiso 1 d G . .
H42 H 0.0526 0.0396 0.3568 0.107 Uiso 1 calc R . .
C43 C -0.0288(3) 0.1270(3) 0.2899(3) 0.086(3) Uiso 1 d G . .
H43 H -0.0860 0.1001 0.2686 0.103 Uiso 1 calc R . .
C44 C -0.0263(3) 0.2035(3) 0.2690(3) 0.076(3) Uiso 1 d G . .
H44 H -0.0819 0.2278 0.2336 0.091 Uiso 1 calc R . .
C45 C 0.0593(3) 0.2438(2) 0.3009(3) 0.077(3) Uiso 1 d G . .
H45 H 0.0609 0.2950 0.2868 0.093 Uiso 1 calc R . .
B B 0.2444(3) 0.2603(3) 0.4077(4) 0.056(3) Uani 1 d G . .

loop_
_atom_type_symbol
_atom_type_description
_atom_type_scat_dispersion_real
_atom_type_scat_dispersion_imag
_atom_type_scat_source
C C 0.0181 0.0091 'International Tables Vol C Tables 4.2.6.8 and 6.1.1.4'
H H 0.0000 0.0000 'International Tables Vol C Tables 4.2.6.8 and 6.1.1.4'
B B 0.0090 0.0039 'International Tables Vol C Tables 4.2.6.8 and 6.1.1.4'
N N 0.0311 0.0180 'International Tables Vol C Tables 4.2.6.8 and 6.1.1.4'
P P 0.2955 0.4335 'International Tables Vol C Tables 4.2.6.8 and 6.1.1.4'
Ni Ni -3.0029 0.5091 'International Tables Vol C Tables 4.2.6.8 and 6.1.1.4'

loop_
_geom_angle_atom_site_label_1
_geom_angle_atom_site_label_2
_geom_angle_atom_site_label_3
_geom_angle
_geom_angle_site_symmetry_1
_geom_angle_site_symmetry_3
N Ni C2A 123.7(6) . .
N Ni C1B 161.1(6) . .
C2A Ni C1B 37.4(6) . .
N Ni C2B 123.0(6) . .
C2A Ni C2B 27.8(6) . .
C1B Ni C2B 41.5(8) . .
N Ni C3A 91.4(6) . .
C2A Ni C3A 43.2(7) . .
C1B Ni C3A 72.0(7) . .
C2B Ni C3A 31.8(6) . .
N Ni C1A 160.2(6) . .
C2A Ni C1A 45.1(8) . .
C1B Ni C1A 15.2(9) . .
C2B Ni C1A 38.2(6) . .
C3A Ni C1A 69.9(7) . .
N Ni C3B 90.7(5) . .
C2A Ni C3B 34.8(5) . .
C1B Ni C3B 70.6(7) . .
C2B Ni C3B 38.1(7) . .
C3A Ni C3B 18.8(7) . .
C1A Ni C3B 73.7(7) . .
N Ni P 101.38(18) . .
C2A Ni P 129.7(5) . .
C1B Ni P 96.3(5) . .
C2B Ni P 134.6(6) . .
C3A Ni P 165.4(6) . .
C1A Ni P 96.5(6) . .
C3B Ni P 163.3(6) . .
C16 P C10 110.6(3) . .
C16 P C4 103.8(3) . .
C10 P C4 104.6(3) . .
C16 P Ni 116.5(3) . .
C10 P Ni 111.7(3) . .
C4 P Ni 108.6(2) . .
Ni N H0A 109.5 . .
Ni N H0B 109.5 . .
H0A N H0B 109.5 . .
Ni N H0C 109.5 . .
H0A N H0C 109.5 . .
H0B N H0C 109.5 . .
C2A C1A Ni 66.6(9) . .
C2A C1A H1A1 120.0 . .
Ni C1A H1A1 80.3 . .
C2A C1A H1A2 120.0 . .
Ni C1A H1A2 124.4 . .
H1A1 C1A H1A2 120.0 . .
C3A C2A C1A 100.0(17) . .
C3A C2A Ni 69.1(8) . .
C1A C2A Ni 68.3(9) . .
C3A C2A H2A 130.0 . .
C1A C2A H2A 130.0 . .
Ni C2A H2A 124.5 . .
C2A C3A Ni 67.8(8) . .
C2A C3A H3A1 120.0 . .
Ni C3A H3A1 79.2 . .
C2A C3A H3A2 120.0 . .
Ni C3A H3A2 124.5 . .
H3A1 C3A H3A2 120.0 . .
C2B C1B Ni 69.3(9) . .
C2B C1B H1B1 120.0 . .
Ni C1B H1B1 76.3 . .
C2B C1B H1B2 120.0 . .
Ni C1B H1B2 126.1 . .
H1B1 C1B H1B2 120.0 . .
C3B C2B C1B 119(2) . .
C3B C2B Ni 75.7(10) . .
C1B C2B Ni 69.2(10) . .
C3B C2B H2B 120.6 . .
C1B C2B H2B 120.7 . .
Ni C2B H2B 126.2 . .
C2B C3B Ni 66.2(9) . .
C2B C3B H3B1 120.0 . .
Ni C3B H3B1 76.1 . .
C2B C3B H3B2 120.0 . .
Ni C3B H3B2 130.1 . .
H3B1 C3B H3B2 120.0 . .
C9 C4 C5 109.8(6) . .
C9 C4 P 113.0(5) . .
C5 C4 P 110.6(5) . .
C9 C4 H4 107.8 . .
C5 C4 H4 107.8 . .
P C4 H4 107.8 . .
C6 C5 C4 111.8(6) . .
C6 C5 H5A 109.3 . .
C4 C5 H5A 109.3 . .
C6 C5 H5B 109.3 . .
C4 C5 H5B 109.3 . .
H5A C5 H5B 107.9 . .
C7 C6 C5 111.8(7) . .
C7 C6 H6A 109.2 . .
C5 C6 H6A 109.2 . .
C7 C6 H6B 109.2 . .
C5 C6 H6B 109.2 . .
H6A C6 H6B 107.9 . .
C6 C7 C8 111.3(7) . .
C6 C7 H7A 109.4 . .
C8 C7 H7A 109.4 . .
C6 C7 H7B 109.4 . .
C8 C7 H7B 109.4 . .
H7A C7 H7B 108.0 . .
C9 C8 C7 110.9(7) . .
C9 C8 H8A 109.5 . .
C7 C8 H8A 109.5 . .
C9 C8 H8B 109.5 . .
C7 C8 H8B 109.5 . .
H8A C8 H8B 108.0 . .
C8 C9 C4 111.2(6) . .
C8 C9 H9A 109.4 . .
C4 C9 H9A 109.4 . .
C8 C9 H9B 109.4 . .
C4 C9 H9B 109.4 . .
H9A C9 H9B 108.0 . .
C11 C10 C15 109.0(6) . .
C11 C10 P 113.0(6) . .
C15 C10 P 117.4(5) . .
C11 C10 H10 105.5 . .
C15 C10 H10 105.5 . .
P C10 H10 105.5 . .
C10 C11 C12 111.0(7) . .
C10 C11 H11A 109.4 . .
C12 C11 H11A 109.4 . .
C10 C11 H11B 109.4 . .
C12 C11 H11B 109.4 . .
H11A C11 H11B 108.0 . .
C13 C12 C11 111.2(7) . .
C13 C12 H12A 109.4 . .
C11 C12 H12A 109.4 . .
C13 C12 H12B 109.4 . .
C11 C12 H12B 109.4 . .
H12A C12 H12B 108.0 . .
C12 C13 C14 110.6(8) . .
C12 C13 H13A 109.5 . .
C14 C13 H13A 109.5 . .
C12 C13 H13B 109.5 . .
C14 C13 H13B 109.5 . .
H13A C13 H13B 108.1 . .
C13 C14 C15 111.2(7) . .
C13 C14 H14A 109.4 . .
C15 C14 H14A 109.4 . .
C13 C14 H14B 109.4 . .
C15 C14 H14B 109.4 . .
H14A C14 H14B 108.0 . .
C14 C15 C10 110.5(6) . .
C14 C15 H15A 109.6 . .
C10 C15 H15A 109.6 . .
C14 C15 H15B 109.6 . .
C10 C15 H15B 109.6 . .
H15A C15 H15B 108.1 . .
C17 C16 C21 109.9(6) . .
C17 C16 P 114.7(5) . .
C21 C16 P 117.3(5) . .
C17 C16 H16 104.5 . .
C21 C16 H16 104.5 . .
P C16 H16 104.5 . .
C18 C17 C16 111.1(7) . .
C18 C17 H17A 109.4 . .
C16 C17 H17A 109.4 . .
C18 C17 H17B 109.4 . .
C16 C17 H17B 109.4 . .
H17A C17 H17B 108.0 . .
C17 C18 C19 111.3(7) . .
C17 C18 H18A 109.4 . .
C19 C18 H18A 109.4 . .
C17 C18 H18B 109.4 . .
C19 C18 H18B 109.4 . .
H18A C18 H18B 108.0 . .
C20 C19 C18 110.9(8) . .
C20 C19 H19A 109.5 . .
C18 C19 H19A 109.5 . .
C20 C19 H19B 109.5 . .
C18 C19 H19B 109.5 . .
H19A C19 H19B 108.1 . .
C19 C20 C21 110.8(7) . .
C19 C20 H20A 109.5 . .
C21 C20 H20A 109.5 . .
C19 C20 H20B 109.5 . .
C21 C20 H20B 109.5 . .
H20A C20 H20B 108.1 . .
C16 C21 C20 109.9(6) . .
C16 C21 H21A 109.7 . .
C20 C21 H21A 109.7 . .
C16 C21 H21B 109.7 . .
C20 C21 H21B 109.7 . .
H21A C21 H21B 108.2 . .
C23 C22 C27 120.0 . .
C23 C22 B 120.7(4) . .
C27 C22 B 118.8(3) . .
C22 C23 C24 120.0 . .
C22 C23 H23 120.0 . .
C24 C23 H23 120.0 . .
C25 C24 C23 120.0 . .
C25 C24 H24 120.0 . .
C23 C24 H24 120.0 . .
C26 C25 C24 120.0 . .
C26 C25 H25 120.0 . .
C24 C25 H25 120.0 . .
C25 C26 C27 120.0 . .
C25 C26 H26 120.0 . .
C27 C26 H26 120.0 . .
C26 C27 C22 120.0 . .
C26 C27 H27 120.0 . .
C22 C27 H27 120.0 . .
C29 C28 C33 120.0 . .
C29 C28 B 121.0(4) . .
C33 C28 B 119.0(4) . .
C30 C29 C28 120.0 . .
C30 C29 H29 120.0 . .
C28 C29 H29 120.0 . .
C29 C30 C31 120.0 . .
C29 C30 H30 120.0 . .
C31 C30 H30 120.0 . .
C30 C31 C32 120.0 . .
C30 C31 H31 120.0 . .
C32 C31 H31 120.0 . .
C33 C32 C31 120.0 . .
C33 C32 H32 120.0 . .
C31 C32 H32 120.0 . .
C32 C33 C28 120.0 . .
C32 C33 H33 120.0 . .
C28 C33 H33 120.0 . .
C35 C34 C39 120.0 . .
C35 C34 B 121.3(4) . .
C39 C34 B 118.7(4) . .
C36 C35 C34 120.0 . .
C36 C35 H35 120.0 . .
C34 C35 H35 120.0 . .
C35 C36 C37 120.0 . .
C35 C36 H36 120.0 . .
C37 C36 H36 120.0 . .
C36 C37 C38 120.0 . .
C36 C37 H37 120.0 . .
C38 C37 H37 120.0 . .
C39 C38 C37 120.0 . .
C39 C38 H38 120.0 . .
C37 C38 H38 120.0 . .
C38 C39 C34 120.0 . .
C38 C39 H39 120.0 . .
C34 C39 H39 120.0 . .
C41 C40 C45 120.0 . .
C41 C40 B 119.0 . .
C45 C40 B 120.2 . .
C42 C41 C40 120.0 . .
C42 C41 H41 120.0 . .
C40 C41 H41 120.0 . .
C41 C42 C43 120.0 . .
C41 C42 H42 120.0 . .
C43 C42 H42 120.0 . .
C42 C43 C44 120.0 . .
C42 C43 H43 120.0 . .
C44 C43 H43 120.0 . .
C45 C44 C43 120.0 . .
C45 C44 H44 120.0 . .
C43 C44 H44 120.0 . .
C44 C45 C40 120.0 . .
C44 C45 H45 120.0 . .
C40 C45 H45 120.0 . .
C28 B C22 109.0(4) . .
C28 B C34 112.8(4) . .
C22 B C34 108.8(4) . .
C28 B C40 107.5(3) . .
C22 B C40 106.0(3) . .
C34 B C40 112.4(3) . .

loop_
_geom_bond_atom_site_label_1
_geom_bond_atom_site_label_2
_geom_bond_distance
_geom_bond_site_symmetry_2
Ni N 1.962(5) .
Ni C2A 2.035(15) .
Ni C1B 2.016(17) .
Ni C2B 2.017(16) .
Ni C3A 2.053(16) .
Ni C1A 2.059(19) .
Ni C3B 2.136(16) .
Ni P 2.222(2) .
P C16 1.849(7) .
P C10 1.858(7) .
P C4 1.864(7) .
N H0A 0.8900 .
N H0B 0.8900 .
N H0C 0.8900 .
C1A C2A 1.57(3) .
C1A H1A1 0.9300 .
C1A H1A2 0.9300 .
C2A C3A 1.50(2) .
C2A H2A 0.9300 .
C3A H3A1 0.9300 .
C3A H3A2 0.9300 .
C1B C2B 1.43(3) .
C1B H1B1 0.9300 .
C1B H1B2 0.9300 .
C2B C3B 1.36(3) .
C2B H2B 0.9300 .
C3B H3B1 0.9300 .
C3B H3B2 0.9300 .
C4 C9 1.530(8) .
C4 C5 1.530(8) .
C4 H4 0.9800 .
C5 C6 1.527(8) .
C5 H5A 0.9700 .
C5 H5B 0.9700 .
C6 C7 1.517(8) .
C6 H6A 0.9700 .
C6 H6B 0.9700 .
C7 C8 1.523(9) .
C7 H7A 0.9700 .
C7 H7B 0.9700 .
C8 C9 1.512(8) .
C8 H8A 0.9700 .
C8 H8B 0.9700 .
C9 H9A 0.9700 .
C9 H9B 0.9700 .
C10 C11 1.517(8) .
C10 C15 1.545(8) .
C10 H10 0.9800 .
C11 C12 1.537(9) .
C11 H11A 0.9700 .
C11 H11B 0.9700 .
C12 C13 1.518(10) .
C12 H12A 0.9700 .
C12 H12B 0.9700 .
C13 C14 1.515(10) .
C13 H13A 0.9700 .
C13 H13B 0.9700 .
C14 C15 1.524(9) .
C14 H14A 0.9700 .
C14 H14B 0.9700 .
C15 H15A 0.9700 .
C15 H15B 0.9700 .
C16 C17 1.525(8) .
C16 C21 1.520(8) .
C16 H16 0.9800 .
C17 C18 1.516(9) .
C17 H17A 0.9700 .
C17 H17B 0.9700 .
C18 C19 1.515(9) .
C18 H18A 0.9700 .
C18 H18B 0.9700 .
C19 C20 1.521(9) .
C19 H19A 0.9700 .
C19 H19B 0.9700 .
C20 C21 1.558(9) .
C20 H20A 0.9700 .
C20 H20B 0.9700 .
C21 H21A 0.9700 .
C21 H21B 0.9700 .
C22 C23 1.3900 .
C22 C27 1.3900 .
C22 B 1.683(6) .
C23 C24 1.3900 .
C23 H23 0.9300 .
C24 C25 1.3900 .
C24 H24 0.9300 .
C25 C26 1.3900 .
C25 H25 0.9300 .
C26 C27 1.3900 .
C26 H26 0.9300 .
C27 H27 0.9300 .
C28 C29 1.3900 .
C28 C33 1.3900 .
C28 B 1.691(7) .
C29 C30 1.3900 .
C29 H29 0.9300 .
C30 C31 1.3900 .
C30 H30 0.9300 .
C31 C32 1.3900 .
C31 H31 0.9300 .
C32 C33 1.3900 .
C32 H32 0.9300 .
C33 H33 0.9300 .
C34 C35 1.3900 .
C34 C39 1.3900 .
C34 B 1.700(6) .
C35 C36 1.3900 .
C35 H35 0.9300 .
C36 C37 1.3900 .
C36 H36 0.9300 .
C37 C38 1.3900 .
C37 H37 0.9300 .
C38 C39 1.3900 .
C38 H38 0.9300 .
C39 H39 0.9300 .
C40 C41 1.3900 .
C40 C45 1.3900 .
C40 B 1.7344 .
C41 C42 1.3900 .
C41 H41 0.9300 .
C42 C43 1.3900 .
C42 H42 0.9300 .
C43 C44 1.3900 .
C43 H43 0.9300 .
C44 C45 1.3900 .
C44 H44 0.9300 .
C45 H45 0.9300 .
